data_7133884
loop_
_publ_author_name
'Fayafrou, Oussama'
'Lognon, Elise'
'Duhayon, Carine'
'Sortais, Jean-Baptiste'
'Monari, Antonio'
'Basl&#xe9;, Olivier'
'Canac, Yves'

_publ_section_title
;
 Photoluminescent ruthenium(II) bipyridyl complexes containing phosphonium
 ylide ligands.
;
_journal_issue 92
_journal_name_full 'Chemical communications (Cambridge, England)'
_journal_page_first 13602
_journal_page_last 13605
_journal_paper_doi 10.1039/d4cc05050a
_journal_volume 60
_journal_year 2024
_chemical_formula_moiety 'C28 H30 Cl N P Ru, F6 P '
_chemical_formula_sum 'C28 H30 Cl F6 N P2 Ru'
_chemical_formula_weight 693.01
_space_group_IT_number 14
_space_group_name_Hall '-P 2yn'
_space_group_name_H-M_alt 'P 1 21/n 1'
_symmetry_cell_setting monoclinic
_symmetry_space_group_name_Hall '-P 2yn'
_symmetry_space_group_name_H-M 'P 1 21/n 1'
_atom_sites_solution_hydrogens difmap
_atom_sites_solution_primary direct
_audit_update_record
;
2024-09-06 deposited with the CCDC.	2024-10-21 downloaded from the CCDC.
;
_cell_angle_alpha 90
_cell_angle_beta 92.768(1)
_cell_angle_gamma 90
_cell_formula_units_Z 4
_cell_length_a 10.9068(1)
_cell_length_b 15.3075(1)
_cell_length_c 17.2234(1)
_cell_measurement_reflns_used 94253
_cell_measurement_temperature 100
_cell_measurement_theta_max 76.66
_cell_measurement_theta_min 3.83
_cell_volume 2872.19(4)
_computing_cell_refinement 'CrysAlisPro 1.171.41.120a (Rigaku OD, 2021)'
_computing_data_collection 'CrysAlisPro 1.171.41.120a (Rigaku OD, 2021)'
_computing_data_reduction 'CrysAlisPro 1.171.41.120a (Rigaku OD, 2021)'
_computing_molecular_graphics 'CAMERON (Watkin et al., 1996)'
_computing_publication_material 'CRYSTALS (Betteridge et al., 2003)'
_computing_structure_refinement 'CRYSTALS (Betteridge et al., 2003)'
_computing_structure_solution 'SHELXT (Sheldrick, 2015)'
_diffrn_ambient_temperature 100
_diffrn_measured_fraction_theta_full 0.995
_diffrn_measured_fraction_theta_max 0.981
_diffrn_measurement_device 'four-circle diffractometer'
_diffrn_measurement_device_type 'XtaLAB Synergy, Dualflex, HyPix'
_diffrn_measurement_method '\f & \w scans'
_diffrn_radiation_monochromator mirror
_diffrn_radiation_type 'Cu K\a'
_diffrn_radiation_wavelength 1.54180
_diffrn_reflns_av_R_equivalents 0.057
_diffrn_reflns_av_unetI/netI 0.055
_diffrn_reflns_limit_h_max 13
_diffrn_reflns_limit_h_min -10
_diffrn_reflns_limit_k_max 19
_diffrn_reflns_limit_k_min -19
_diffrn_reflns_limit_l_max 21
_diffrn_reflns_limit_l_min -20
_diffrn_reflns_number 125616
_diffrn_reflns_theta_full 72.326
_diffrn_reflns_theta_max 71.884
_diffrn_reflns_theta_min 3.865
_diffrn_standards_number 0
_exptl_absorpt_coefficient_mu 6.852
_exptl_absorpt_correction_T_max 0.66
_exptl_absorpt_correction_T_min 0.40
_exptl_absorpt_correction_type multi-scan
_exptl_absorpt_process_details 'DENZO/SCALEPACK (Otwinowski & Minor, 1997)'
_exptl_crystal_colour orange
_exptl_crystal_density_diffrn 1.603
_exptl_crystal_density_meas ?
_exptl_crystal_density_method 'not measured'
_exptl_crystal_description block
_exptl_crystal_F_000 1400
_exptl_crystal_size_max 0.200
_exptl_crystal_size_mid 0.100
_exptl_crystal_size_min 0.060
_refine_diff_density_max 0.59
_refine_diff_density_min -0.64
_refine_ls_extinction_method None
_refine_ls_goodness_of_fit_ref 0.9727
_refine_ls_hydrogen_treatment constr
_refine_ls_matrix_type full
_refine_ls_number_parameters 352
_refine_ls_number_reflns 5630
_refine_ls_number_restraints 0
_refine_ls_R_factor_all 0.0244
_refine_ls_R_factor_gt 0.0240
_refine_ls_shift/su_max 0.0008853
_refine_ls_shift/su_mean 0.0000320
_refine_ls_structure_factor_coef Fsqd
_refine_ls_weighting_details
;
 Method= Modified Sheldrick 
 w=1/[\s^2^(F^2^) + ( 0.04P)^2^ + 3.07P] 
 ,where P=(max(Fo^2^,0) + 2Fc^2^)/3 
;
_refine_ls_weighting_scheme calc
_refine_ls_wR_factor_all 0.0674
_refine_ls_wR_factor_gt 0.0669
_refine_ls_wR_factor_ref 0.0674
_reflns_limit_h_max 13
_reflns_limit_h_min -13
_reflns_limit_k_max 19
_reflns_limit_k_min 0
_reflns_limit_l_max 21
_reflns_limit_l_min 0
_reflns_number_gt 5532
_reflns_number_total 5956
_reflns_threshold_expression I>2.0\s(I)
_oxford_diffrn_Wilson_B_factor 1.58
_oxford_diffrn_Wilson_scale 0.21
_oxford_refine_ls_scale 2.746(15)
_cod_data_source_file d4cc05050a2.cif
_cod_data_source_block Oussama071122-RuP1Cymene
_cod_depositor_comments
;
The following automatic conversions were performed:

data item '_exptl_crystal_density_meas' value 'not measured' was
changed to '?' -- the value is perceived as not measured.

Automatic conversion script
Id: cif_fix_values 8170 2020-07-09 18:12:32Z antanas 

 Adding full bibliography for 7133882--7133886.cif.
;
_cod_original_sg_symbol_Hall '-P 2yn '
_cod_original_sg_symbol_H-M 'P 1 21/n 1 '
_cod_database_code 7133884
_oxford_refine_reflns_threshold_expression I>-3.0\s(I)
_refine_ls_r_factor_ref 0.0244
_reflns_number_all 5630

loop_
_symmetry_equiv_pos_as_xyz
x,y,z
-x,-y,-z
-x+1/2,y+1/2,-z+1/2
x+1/2,-y+1/2,z+1/2

loop_
_atom_site_label
_atom_site_type_symbol
_atom_site_fract_x
_atom_site_fract_y
_atom_site_fract_z
_atom_site_U_iso_or_equiv
_atom_site_occupancy
_atom_site_adp_type
_atom_site_refinement_flags_posn
_atom_site_refinement_flags_adp
_atom_site_refinement_flags_occupancy
_atom_site_disorder_assembly
_atom_site_disorder_group
_atom_site_attached_hydrogens
Ru1 Ru 0.393059(12) 0.330047(9) 0.328968(8) 0.0173 1.0000 Uani . . . . . .
C1 C 0.25092(17) 0.37694(13) 0.39941(11) 0.0202 1.0000 Uani . . . . . .
C2 C 0.17151(17) 0.41348(12) 0.24461(11) 0.0198 1.0000 Uani . . . . . .
C3 C 0.10216(19) 0.45543(13) 0.18661(12) 0.0248 1.0000 Uani . . . . . .
C4 C 0.1564(2) 0.47444(13) 0.11703(12) 0.0289 1.0000 Uani . . . . . .
C5 C 0.2781(2) 0.45335(14) 0.10949(12) 0.0293 1.0000 Uani . . . . . .
C6 C 0.3431(2) 0.41242(13) 0.17041(12) 0.0259 1.0000 Uani . . . . . .
C7 C 0.00452(17) 0.46224(12) 0.36338(11) 0.0209 1.0000 Uani . . . . . .
C8 C -0.11694(19) 0.45433(15) 0.33565(14) 0.0304 1.0000 Uani . . . . . .
C9 C -0.2014(2) 0.51889(15) 0.35182(15) 0.0346 1.0000 Uani . . . . . .
C10 C -0.1649(2) 0.59119(14) 0.39501(12) 0.0287 1.0000 Uani . . . . . .
C11 C -0.0448(2) 0.59870(14) 0.42402(12) 0.0279 1.0000 Uani . . . . . .
C12 C 0.04024(18) 0.53417(13) 0.40857(11) 0.0229 1.0000 Uani . . . . . .
C13 C 0.04418(17) 0.27818(12) 0.32706(11) 0.0194 1.0000 Uani . . . . . .
C14 C -0.0147(2) 0.25509(14) 0.25640(12) 0.0287 1.0000 Uani . . . . . .
C15 C -0.0716(2) 0.17426(14) 0.24881(14) 0.0351 1.0000 Uani . . . . . .
C16 C -0.0693(2) 0.11631(14) 0.31094(13) 0.0308 1.0000 Uani . . . . . .
C17 C -0.0120(2) 0.13953(13) 0.38127(12) 0.0262 1.0000 Uani . . . . . .
C18 C 0.04464(18) 0.22041(13) 0.38996(11) 0.0224 1.0000 Uani . . . . . .
C19 C 0.2937(2) 0.17006(14) 0.21190(14) 0.0329 1.0000 Uani . . . . . .
C20 C 0.38476(19) 0.20120(13) 0.27406(12) 0.0238 1.0000 Uani . . . . . .
C21 C 0.35818(18) 0.19322(12) 0.35346(12) 0.0217 1.0000 Uani . . . . . .
C22 C 0.44031(18) 0.22672(12) 0.41286(11) 0.0218 1.0000 Uani . . . . . .
C23 C 0.54918(18) 0.26965(13) 0.39440(12) 0.0226 1.0000 Uani . . . . . .
C24 C 0.57865(18) 0.27386(14) 0.31363(12) 0.0250 1.0000 Uani . . . . . .
C25 C 0.4994(2) 0.23959(13) 0.25541(12) 0.0261 1.0000 Uani . . . . . .
C26 C 0.6344(2) 0.31159(16) 0.45540(13) 0.0306 1.0000 Uani . . . . . .
C27 C 0.5722(3) 0.33897(19) 0.52838(16) 0.0446 1.0000 Uani . . . . . .
C28 C 0.7422(3) 0.2510(2) 0.47415(19) 0.0607 1.0000 Uani . . . . . .
N1 N 0.29038(15) 0.39078(10) 0.23692(9) 0.0204 1.0000 Uani . . . . . .
P1 P 0.11742(4) 0.38249(3) 0.33853(3) 0.0174 1.0000 Uani . . . . . .
P2 P 0.22386(5) 0.11590(3) 0.59053(3) 0.0240 1.0000 Uani . . . . . .
F1 F 0.24143(12) 0.12110(9) 0.49916(7) 0.0326 1.0000 Uani . . . . . .
F2 F 0.12703(19) 0.19440(11) 0.58257(9) 0.0616 1.0000 Uani . . . . . .
F3 F 0.11393(16) 0.04941(11) 0.57422(9) 0.0539 1.0000 Uani . . . . . .
F4 F 0.20317(19) 0.11101(12) 0.68117(8) 0.0599 1.0000 Uani . . . . . .
F5 F 0.31646(19) 0.03747(14) 0.59816(11) 0.0741 1.0000 Uani . . . . . .
F6 F 0.3311(2) 0.18418(16) 0.60502(11) 0.0858 1.0000 Uani . . . . . .
Cl1 Cl 0.47585(4) 0.47452(3) 0.34541(3) 0.0287 1.0000 Uani . . . . . .
H11 H 0.2734 0.4353 0.4181 0.0240 1.0000 Uiso R . . . . .
H12 H 0.2383 0.3402 0.4438 0.0248 1.0000 Uiso R . . . . .
H31 H 0.0199 0.4707 0.1947 0.0300 1.0000 Uiso R . . . . .
H41 H 0.1093 0.5013 0.0761 0.0338 1.0000 Uiso R . . . . .
H51 H 0.3169 0.4667 0.0626 0.0358 1.0000 Uiso R . . . . .
H61 H 0.4265 0.3990 0.1666 0.0312 1.0000 Uiso R . . . . .
H81 H -0.1398 0.4050 0.3065 0.0360 1.0000 Uiso R . . . . .
H91 H -0.2834 0.5119 0.3337 0.0417 1.0000 Uiso R . . . . .
H101 H -0.2221 0.6354 0.4039 0.0342 1.0000 Uiso R . . . . .
H111 H -0.0182 0.6478 0.4539 0.0334 1.0000 Uiso R . . . . .
H121 H 0.1236 0.5397 0.4294 0.0266 1.0000 Uiso R . . . . .
H141 H -0.0153 0.2937 0.2126 0.0341 1.0000 Uiso R . . . . .
H151 H -0.1112 0.1582 0.2016 0.0412 1.0000 Uiso R . . . . .
H161 H -0.1061 0.0615 0.3053 0.0374 1.0000 Uiso R . . . . .
H171 H -0.0105 0.1015 0.4240 0.0313 1.0000 Uiso R . . . . .
H181 H 0.0837 0.2358 0.4371 0.0278 1.0000 Uiso R . . . . .
H191 H 0.2117 0.1717 0.2309 0.0484 1.0000 Uiso R . . . . .
H192 H 0.2958 0.2060 0.1660 0.0489 1.0000 Uiso R . . . . .
H193 H 0.3117 0.1116 0.1980 0.0489 1.0000 Uiso R . . . . .
H211 H 0.2781 0.1709 0.3675 0.0263 1.0000 Uiso R . . . . .
H221 H 0.4159 0.2246 0.4668 0.0261 1.0000 Uiso R . . . . .
H241 H 0.6485 0.3084 0.2981 0.0287 1.0000 Uiso R . . . . .
H251 H 0.5174 0.2487 0.2008 0.0316 1.0000 Uiso R . . . . .
H261 H 0.6666 0.3653 0.4304 0.0355 1.0000 Uiso R . . . . .
H271 H 0.5432 0.2871 0.5549 0.0681 1.0000 Uiso R . . . . .
H272 H 0.6296 0.3710 0.5613 0.0676 1.0000 Uiso R . . . . .
H273 H 0.5035 0.3764 0.5150 0.0675 1.0000 Uiso R . . . . .
H281 H 0.7126 0.1980 0.4969 0.0911 1.0000 Uiso R . . . . .
H282 H 0.7992 0.2793 0.5104 0.0913 1.0000 Uiso R . . . . .
H283 H 0.7831 0.2387 0.4271 0.0916 1.0000 Uiso R . . . . .

loop_
_atom_site_aniso_label
_atom_site_aniso_U_11
_atom_site_aniso_U_22
_atom_site_aniso_U_33
_atom_site_aniso_U_23
_atom_site_aniso_U_13
_atom_site_aniso_U_12
Ru1 0.01596(9) 0.01751(9) 0.01859(9) 0.00098(5) 0.00358(6) 0.00111(5)
C1 0.0177(9) 0.0225(9) 0.0204(9) -0.0030(7) 0.0020(7) 0.0013(7)
C2 0.0214(9) 0.0149(8) 0.0231(9) 0.0001(7) 0.0003(7) -0.0012(7)
C3 0.0259(10) 0.0188(9) 0.0293(10) 0.0008(8) -0.0029(8) -0.0001(7)
C4 0.0394(12) 0.0201(10) 0.0266(10) 0.0055(8) -0.0063(9) -0.0019(9)
C5 0.0416(12) 0.0226(10) 0.0241(10) 0.0052(8) 0.0047(9) -0.0023(9)
C6 0.0305(11) 0.0227(10) 0.0251(10) 0.0034(8) 0.0070(8) -0.0001(8)
C7 0.0182(9) 0.0183(9) 0.0264(10) 0.0024(7) 0.0037(7) 0.0012(7)
C8 0.0212(10) 0.0231(10) 0.0466(13) -0.0016(9) -0.0008(9) -0.0005(8)
C9 0.0192(10) 0.0303(11) 0.0545(14) 0.0065(10) 0.0030(9) 0.0037(8)
C10 0.0276(11) 0.0272(10) 0.0320(11) 0.0052(9) 0.0098(9) 0.0113(8)
C11 0.0346(11) 0.0242(10) 0.0252(10) -0.0009(8) 0.0057(8) 0.0079(9)
C12 0.0229(9) 0.0225(9) 0.0234(9) 0.0001(8) 0.0033(8) 0.0019(8)
C13 0.0175(9) 0.0170(8) 0.0238(9) 0.0001(7) 0.0017(7) 0.0006(7)
C14 0.0353(11) 0.0222(10) 0.0278(10) 0.0038(8) -0.0059(9) -0.0049(8)
C15 0.0448(14) 0.0283(11) 0.0312(12) 0.0000(9) -0.0099(10) -0.0120(10)
C16 0.0373(12) 0.0195(10) 0.0357(11) -0.0009(8) 0.0021(10) -0.0059(9)
C17 0.0286(10) 0.0209(9) 0.0295(10) 0.0043(8) 0.0065(8) 0.0012(8)
C18 0.0219(9) 0.0230(9) 0.0223(9) 0.0000(7) 0.0029(7) 0.0017(8)
C19 0.0394(13) 0.0284(11) 0.0309(12) -0.0084(8) 0.0000(10) 0.0055(9)
C20 0.0287(10) 0.0174(9) 0.0254(10) -0.0022(8) 0.0029(8) 0.0063(8)
C21 0.0224(9) 0.0147(8) 0.0284(10) 0.0029(8) 0.0063(8) 0.0029(7)
C22 0.0227(9) 0.0198(9) 0.0235(9) 0.0046(7) 0.0052(7) 0.0056(7)
C23 0.0183(9) 0.0228(9) 0.0269(10) 0.0038(8) 0.0018(7) 0.0056(7)
C24 0.0192(9) 0.0266(10) 0.0298(10) 0.0051(8) 0.0092(8) 0.0062(8)
C25 0.0301(11) 0.0251(10) 0.0239(10) 0.0021(8) 0.0105(8) 0.0088(8)
C26 0.0224(10) 0.0353(11) 0.0338(12) 0.0029(9) -0.0024(9) -0.0012(9)
C27 0.0364(14) 0.0575(17) 0.0390(14) -0.0179(12) -0.0077(11) 0.0041(11)
C28 0.0348(14) 0.088(2) 0.0574(17) -0.0180(17) -0.0175(13) 0.0268(15)
N1 0.0235(8) 0.0164(7) 0.0211(8) 0.0013(6) 0.0018(6) -0.0001(6)
P1 0.0157(2) 0.0161(2) 0.0205(2) -0.00045(17) 0.00077(17) 0.00045(16)
P2 0.0309(3) 0.0248(3) 0.0166(2) -0.00066(18) 0.00328(19) -0.0014(2)
F1 0.0378(7) 0.0417(7) 0.0190(6) -0.0022(5) 0.0073(5) -0.0076(6)
F2 0.0998(15) 0.0439(9) 0.0422(9) -0.0002(7) 0.0139(9) 0.0360(10)
F3 0.0563(10) 0.0562(10) 0.0498(9) 0.0077(7) 0.0077(7) -0.0301(8)
F4 0.0938(14) 0.0686(11) 0.0180(7) 0.0035(7) 0.0103(7) 0.0111(10)
F5 0.0755(13) 0.0898(14) 0.0564(10) 0.0080(10) -0.0016(9) 0.0550(12)
F6 0.0922(16) 0.1154(18) 0.0487(10) -0.0129(11) -0.0091(10) -0.0729(14)
Cl1 0.0237(2) 0.0217(2) 0.0407(3) 0.00015(19) 0.0013(2) -0.00429(18)

loop_
_atom_type_symbol
_atom_type_scat_dispersion_real
_atom_type_scat_dispersion_imag
_atom_type_scat_Cromer_Mann_a1
_atom_type_scat_Cromer_Mann_b1
_atom_type_scat_Cromer_Mann_a2
_atom_type_scat_Cromer_Mann_b2
_atom_type_scat_Cromer_Mann_a3
_atom_type_scat_Cromer_Mann_b3
_atom_type_scat_Cromer_Mann_a4
_atom_type_scat_Cromer_Mann_b4
_atom_type_scat_Cromer_Mann_c
_atom_type_scat_source
C 0.0181 0.0091 2.3100 20.8439 1.0200 10.2075 1.5886 0.5687 0.8650 51.6512 0.2156 'International Tables Vol C 4.2.6.8 and 6.1.1.4'
H 0.0000 0.0000 0.4930 10.5109 0.3229 26.1257 0.1402 3.1424 0.0408 57.7998 0.0030 'International Tables Vol C 4.2.6.8 and 6.1.1.4'
I -0.3257 6.8362 20.1472 4.3470 18.9949 0.3814 7.5138 27.7660 2.2735 66.8776 4.0712 'International Tables Vol C 4.2.6.8 and 6.1.1.4'
N 0.0311 0.0180 12.2126 0.0057 3.1322 9.8933 2.0125 28.9975 1.1663 0.5826 -11.5290 'International Tables Vol C 4.2.6.8 and 6.1.1.4'
O 0.0492 0.0322 3.0485 13.2771 2.2868 5.7011 1.5463 0.3239 0.8670 32.9089 0.2508 'International Tables Vol C 4.2.6.8 and 6.1.1.4'
Ru 0.0552 3.2960 19.2674 0.8085 12.9182 8.4347 4.8634 24.7997 1.5676 94.2928 5.3787 'International Tables Vol C 4.2.6.8 and 6.1.1.4'
P 0.2955 0.4335 6.4345 1.9067 4.1791 27.1570 1.7800 0.5260 1.4908 68.1645 1.1149 'International Tables Vol C 4.2.6.8 and 6.1.1.4'
F 0.0727 0.0534 3.5392 10.2825 2.6412 4.2944 1.5170 0.2615 1.0243 26.1476 0.2776 'International Tables Vol C 4.2.6.8 and 6.1.1.4'
Cl 0.3639 0.7018 11.4604 0.0104 7.1964 1.1662 6.2556 18.5194 1.6455 47.7784 -9.5574 'International Tables Vol C 4.2.6.8 and 6.1.1.4'

loop_
_geom_angle_atom_site_label_1
_geom_angle_site_symmetry_1
_geom_angle_atom_site_label_2
_geom_angle_site_symmetry_2
_geom_angle_atom_site_label_3
_geom_angle_site_symmetry_3
_geom_angle
_geom_angle_publ_flag
C1 . Ru1 . C20 . 122.14(8) yes
C1 . Ru1 . C21 . 94.29(7) yes
C20 . Ru1 . C21 . 37.92(7) yes
C1 . Ru1 . C22 . 91.26(7) yes
C20 . Ru1 . C22 . 68.72(7) yes
C21 . Ru1 . C22 . 38.07(8) yes
C1 . Ru1 . C23 . 114.51(7) yes
C20 . Ru1 . C23 . 81.80(8) yes
C21 . Ru1 . C23 . 68.53(7) yes
C22 . Ru1 . C23 . 37.41(7) yes
C1 . Ru1 . C24 . 152.26(7) yes
C20 . Ru1 . C24 . 67.62(8) yes
C21 . Ru1 . C24 . 79.60(7) yes
C22 . Ru1 . C24 . 67.20(7) yes
C23 . Ru1 . C24 . 38.08(7) yes
C1 . Ru1 . C25 . 159.82(8) yes
C20 . Ru1 . C25 . 37.75(8) yes
C21 . Ru1 . C25 . 67.31(7) yes
C22 . Ru1 . C25 . 79.31(7) yes
C23 . Ru1 . C25 . 67.69(7) yes
C1 . Ru1 . N1 . 84.58(7) yes
C20 . Ru1 . N1 . 93.61(7) yes
C21 . Ru1 . N1 . 118.58(7) yes
C22 . Ru1 . N1 . 156.03(7) yes
C23 . Ru1 . N1 . 159.86(7) yes
C1 . Ru1 . Cl1 . 84.42(5) yes
C20 . Ru1 . Cl1 . 152.78(6) yes
C21 . Ru1 . Cl1 . 158.94(6) yes
C22 . Ru1 . Cl1 . 120.87(6) yes
C23 . Ru1 . Cl1 . 92.83(5) yes
C24 . Ru1 . C25 . 36.38(8) yes
C24 . Ru1 . N1 . 122.21(7) yes
C25 . Ru1 . N1 . 96.78(7) yes
C24 . Ru1 . Cl1 . 91.77(6) yes
C25 . Ru1 . Cl1 . 115.75(6) yes
N1 . Ru1 . Cl1 . 82.29(4) yes
Ru1 . C1 . P1 . 106.29(9) yes
Ru1 . C1 . H11 . 108.5 no
P1 . C1 . H11 . 109.9 no
Ru1 . C1 . H12 . 112.9 no
P1 . C1 . H12 . 110.8 no
H11 . C1 . H12 . 108.5 no
C3 . C2 . N1 . 122.77(18) yes
C3 . C2 . P1 . 125.23(15) yes
N1 . C2 . P1 . 112.00(13) yes
C2 . C3 . C4 . 118.61(19) yes
C2 . C3 . H31 . 120.0 no
C4 . C3 . H31 . 121.4 no
C3 . C4 . C5 . 118.90(19) yes
C3 . C4 . H41 . 119.6 no
C5 . C4 . H41 . 121.5 no
C4 . C5 . C6 . 119.58(19) yes
C4 . C5 . H51 . 119.9 no
C6 . C5 . H51 . 120.5 no
C5 . C6 . N1 . 122.1(2) yes
C5 . C6 . H61 . 120.5 no
N1 . C6 . H61 . 117.5 no
C8 . C7 . C12 . 119.76(18) yes
C8 . C7 . P1 . 120.68(16) yes
C12 . C7 . P1 . 119.53(15) yes
C7 . C8 . C9 . 120.0(2) yes
C7 . C8 . H81 . 118.7 no
C9 . C8 . H81 . 121.4 no
C8 . C9 . C10 . 120.1(2) yes
C8 . C9 . H91 . 118.8 no
C10 . C9 . H91 . 121.1 no
C9 . C10 . C11 . 120.27(19) yes
C9 . C10 . H101 . 119.3 no
C11 . C10 . H101 . 120.4 no
C10 . C11 . C12 . 120.0(2) yes
C10 . C11 . H111 . 121.4 no
C12 . C11 . H111 . 118.5 no
C7 . C12 . C11 . 119.85(19) yes
C7 . C12 . H121 . 120.7 no
C11 . C12 . H121 . 119.5 no
C14 . C13 . C18 . 120.02(18) yes
C14 . C13 . P1 . 120.41(15) yes
C18 . C13 . P1 . 119.56(15) yes
C13 . C14 . C15 . 119.6(2) yes
C13 . C14 . H141 . 121.1 no
C15 . C14 . H141 . 119.4 no
C14 . C15 . C16 . 120.4(2) yes
C14 . C15 . H151 . 120.1 no
C16 . C15 . H151 . 119.5 no
C15 . C16 . C17 . 120.1(2) yes
C15 . C16 . H161 . 120.1 no
C17 . C16 . H161 . 119.8 no
C16 . C17 . C18 . 120.24(19) yes
C16 . C17 . H171 . 121.2 no
C18 . C17 . H171 . 118.6 no
C13 . C18 . C17 . 119.71(19) yes
C13 . C18 . H181 . 120.1 no
C17 . C18 . H181 . 120.2 no
C20 . C19 . H191 . 109.9 no
C20 . C19 . H192 . 111.2 no
H191 . C19 . H192 . 108.7 no
C20 . C19 . H193 . 109.9 no
H191 . C19 . H193 . 108.4 no
H192 . C19 . H193 . 108.5 no
C19 . C20 . Ru1 . 127.32(14) yes
C19 . C20 . C21 . 120.09(19) yes
Ru1 . C20 . C21 . 70.52(11) yes
C19 . C20 . C25 . 121.66(19) yes
Ru1 . C20 . C25 . 73.06(11) yes
C21 . C20 . C25 . 118.25(18) yes
Ru1 . C21 . C20 . 71.56(11) yes
Ru1 . C21 . C22 . 71.47(11) yes
C20 . C21 . C22 . 120.80(18) yes
Ru1 . C21 . H211 . 123.5 no
C20 . C21 . H211 . 119.6 no
C22 . C21 . H211 . 119.1 no
Ru1 . C22 . C21 . 70.46(11) yes
Ru1 . C22 . C23 . 71.79(11) yes
C21 . C22 . C23 . 120.99(18) yes
Ru1 . C22 . H221 . 125.8 no
C21 . C22 . H221 . 118.7 no
C23 . C22 . H221 . 120.1 no
Ru1 . C23 . C22 . 70.80(11) yes
Ru1 . C23 . C24 . 71.97(11) yes
C22 . C23 . C24 . 117.91(18) yes
Ru1 . C23 . C26 . 127.76(14) yes
C22 . C23 . C26 . 122.59(18) yes
C24 . C23 . C26 . 119.50(18) yes
Ru1 . C24 . C23 . 69.95(10) yes
Ru1 . C24 . C25 . 72.26(11) yes
C23 . C24 . C25 . 121.13(18) yes
Ru1 . C24 . H241 . 123.4 no
C23 . C24 . H241 . 120.0 no
C25 . C24 . H241 . 118.2 no
Ru1 . C25 . C20 . 69.20(11) yes
Ru1 . C25 . C24 . 71.35(11) yes
C20 . C25 . C24 . 120.71(18) yes
Ru1 . C25 . H251 . 126.1 no
C20 . C25 . H251 . 119.4 no
C24 . C25 . H251 . 119.5 no
C23 . C26 . C27 . 114.10(19) yes
C23 . C26 . C28 . 109.4(2) yes
C27 . C26 . C28 . 111.4(2) yes
C23 . C26 . H261 . 105.5 no
C27 . C26 . H261 . 108.1 no
C28 . C26 . H261 . 108.0 no
C26 . C27 . H271 . 109.4 no
C26 . C27 . H272 . 109.0 no
H271 . C27 . H272 . 110.8 no
C26 . C27 . H273 . 109.9 no
H271 . C27 . H273 . 109.3 no
H272 . C27 . H273 . 108.4 no
C26 . C28 . H281 . 109.3 no
C26 . C28 . H282 . 109.4 no
H281 . C28 . H282 . 109.5 no
C26 . C28 . H283 . 109.0 no
H281 . C28 . H283 . 110.8 no
H282 . C28 . H283 . 108.8 no
Ru1 . N1 . C2 . 120.98(13) yes
Ru1 . N1 . C6 . 120.91(14) yes
C2 . N1 . C6 . 118.02(17) yes
C2 . P1 . C7 . 106.90(9) yes
C2 . P1 . C13 . 107.31(9) yes
C7 . P1 . C13 . 108.90(9) yes
C2 . P1 . C1 . 104.46(9) yes
C7 . P1 . C1 . 116.62(9) yes
C13 . P1 . C1 . 112.04(9) yes
F1 . P2 . F2 . 89.33(8) yes
F1 . P2 . F3 . 89.03(8) yes
F2 . P2 . F3 . 88.66(11) yes
F1 . P2 . F4 . 178.73(9) yes
F2 . P2 . F4 . 89.72(9) yes
F3 . P2 . F4 . 90.10(10) yes
F1 . P2 . F5 . 90.76(9) yes
F2 . P2 . F5 . 178.76(13) yes
F3 . P2 . F5 . 90.10(12) yes
F4 . P2 . F5 . 90.17(10) yes
F1 . P2 . F6 . 89.97(9) yes
F2 . P2 . F6 . 89.86(14) yes
F3 . P2 . F6 . 178.22(12) yes
F4 . P2 . F6 . 90.88(11) yes
F5 . P2 . F6 . 91.38(14) yes

loop_
_geom_bond_atom_site_label_1
_geom_bond_site_symmetry_1
_geom_bond_atom_site_label_2
_geom_bond_site_symmetry_2
_geom_bond_distance
_geom_bond_publ_flag
Ru1 . C1 . 2.1383(18) yes
Ru1 . C20 . 2.1874(19) yes
Ru1 . C21 . 2.1738(19) yes
Ru1 . C22 . 2.1870(19) yes
Ru1 . C23 . 2.1998(19) yes
Ru1 . C24 . 2.2268(19) yes
Ru1 . C25 . 2.2384(19) yes
Ru1 . N1 . 2.1120(16) yes
Ru1 . Cl1 . 2.4004(5) yes
C1 . P1 . 1.7548(19) yes
C1 . H11 . 0.977 no
C1 . H12 . 0.964 no
C2 . C3 . 1.382(3) yes
C2 . N1 . 1.355(3) yes
C2 . P1 . 1.8114(19) yes
C3 . C4 . 1.393(3) yes
C3 . H31 . 0.944 no
C4 . C5 . 1.379(3) yes
C4 . H41 . 0.947 no
C5 . C6 . 1.387(3) yes
C5 . H51 . 0.952 no
C6 . N1 . 1.348(3) yes
C6 . H61 . 0.938 no
C7 . C8 . 1.392(3) yes
C7 . C12 . 1.393(3) yes
C7 . P1 . 1.8002(19) yes
C8 . C9 . 1.389(3) yes
C8 . H81 . 0.934 no
C9 . C10 . 1.381(3) yes
C9 . H91 . 0.939 no
C10 . C11 . 1.384(3) yes
C10 . H101 . 0.938 no
C11 . C12 . 1.390(3) yes
C11 . H111 . 0.948 no
C12 . H121 . 0.965 no
C13 . C14 . 1.394(3) yes
C13 . C18 . 1.398(3) yes
C13 . P1 . 1.7921(19) yes
C14 . C15 . 1.388(3) yes
C14 . H141 . 0.958 no
C15 . C16 . 1.389(3) yes
C15 . H151 . 0.935 no
C16 . C17 . 1.383(3) yes
C16 . H161 . 0.932 no
C17 . C18 . 1.388(3) yes
C17 . H171 . 0.938 no
C18 . H181 . 0.929 no
C19 . C20 . 1.503(3) yes
C19 . H191 . 0.967 no
C19 . H192 . 0.964 no
C19 . H193 . 0.950 no
C20 . C21 . 1.417(3) yes
C20 . C25 . 1.432(3) yes
C21 . C22 . 1.422(3) yes
C21 . H211 . 0.979 no
C22 . C23 . 1.407(3) yes
C22 . H221 . 0.978 no
C23 . C24 . 1.444(3) yes
C23 . C26 . 1.512(3) yes
C24 . C25 . 1.394(3) yes
C24 . H241 . 0.975 no
C25 . H251 . 0.980 no
C26 . C27 . 1.516(3) yes
C26 . C28 . 1.519(3) yes
C26 . H261 . 1.000 no
C27 . H271 . 0.976 no
C27 . H272 . 0.960 no
C27 . H273 . 0.961 no
C28 . H281 . 0.963 no
C28 . H282 . 0.962 no
C28 . H283 . 0.962 no
P2 . F1 . 1.5966(12) yes
P2 . F2 . 1.6013(16) yes
P2 . F3 . 1.5873(15) yes
P2 . F4 . 1.5899(14) yes
P2 . F5 . 1.5703(17) yes
P2 . F6 . 1.5797(17) yes
